data_7021610
loop_
_publ_author_name
'Moriuchi, Toshiyuki'
'Ikeuchi, Kousuke'
'Hirao, Toshikazu'

_publ_section_title
;
 Synthesis of vanadium(v) hydrazido complexes with
 tris(2-hydroxyphenyl)amine ligands.
;
_journal_issue 33
_journal_name_full 'Dalton transactions (Cambridge, England : 2003)'
_journal_page_first 11824
_journal_page_last 11830
_journal_paper_doi 10.1039/c3dt50533b
_journal_volume 42
_journal_year 2013
_chemical_formula_moiety 'C20 H18 N3 O3 V'
_chemical_formula_sum 'C20 H18 N3 O3 V'
_chemical_formula_weight 399.31
_chemical_name_systematic
;
?
;
_space_group_IT_number 14
_symmetry_cell_setting monoclinic
_symmetry_Int_Tables_number 14
_symmetry_space_group_name_Hall '-P 2yn'
_symmetry_space_group_name_H-M 'P 1 21/n 1'
_atom_sites_solution_hydrogens geom
_atom_sites_solution_primary direct
_atom_sites_solution_secondary difmap
_audit_creation_method SHELXL-97
_cell_angle_alpha 90.00
_cell_angle_beta 96.4640(10)
_cell_angle_gamma 90.00
_cell_formula_units_Z 8
_cell_length_a 16.2235(5)
_cell_length_b 11.8240(3)
_cell_length_c 18.6632(5)
_cell_measurement_reflns_used 24935
_cell_measurement_temperature 103(2)
_cell_measurement_theta_max 27.47
_cell_measurement_theta_min 3.06
_cell_volume 3557.34(17)
_computing_cell_refinement 'Rigaku/RAPID Diffractometer Control'
_computing_data_collection 'Rigaku/RAPID Diffractometer Control'
_computing_publication_material 'SHELXL-97 and modified'
_computing_structure_refinement 'SHELXL-97 (Sheldrick, 1997)'
_computing_structure_solution 'SHELXS-97 (Sheldrick, 1990)'
_diffrn_ambient_temperature 103(2)
_diffrn_detector_area_resol_mean 10.00
_diffrn_measured_fraction_theta_full 0.998
_diffrn_measured_fraction_theta_max 0.998
_diffrn_measurement_device_type 'Rigaku R-AXIS RAPID'
_diffrn_measurement_method \w
_diffrn_radiation_detector 'imaging plate'
_diffrn_radiation_monochromator graphite
_diffrn_radiation_source 'fine-focus sealed tube'
_diffrn_radiation_type MoK\a
_diffrn_radiation_wavelength 0.71075
_diffrn_reflns_av_R_equivalents 0.0522
_diffrn_reflns_av_sigmaI/netI 0.0456
_diffrn_reflns_limit_h_max 21
_diffrn_reflns_limit_h_min -21
_diffrn_reflns_limit_k_max 15
_diffrn_reflns_limit_k_min -14
_diffrn_reflns_limit_l_max 24
_diffrn_reflns_limit_l_min -24
_diffrn_reflns_number 34302
_diffrn_reflns_theta_full 27.46
_diffrn_reflns_theta_max 27.46
_diffrn_reflns_theta_min 3.06
_exptl_absorpt_coefficient_mu 0.584
_exptl_absorpt_correction_T_max 0.9827
_exptl_absorpt_correction_T_min 0.8677
_exptl_absorpt_correction_type multi-scan
_exptl_absorpt_process_details
;
Higashi, T. (1999). Abscor - Empirical Absorption Correction based on
Fourier Series Approximation. Rigaku Corporation, Tokyo, Japan.
;
_exptl_crystal_colour brown
_exptl_crystal_density_diffrn 1.491
_exptl_crystal_density_method 'not measured'
_exptl_crystal_description platelet
_exptl_crystal_F_000 1648
_exptl_crystal_size_max 0.25
_exptl_crystal_size_mid 0.10
_exptl_crystal_size_min 0.03
_refine_diff_density_max 0.551
_refine_diff_density_min -0.528
_refine_diff_density_rms 0.085
_refine_ls_extinction_method none
_refine_ls_goodness_of_fit_ref 1.052
_refine_ls_hydrogen_treatment constr
_refine_ls_matrix_type full
_refine_ls_number_parameters 487
_refine_ls_number_reflns 8108
_refine_ls_number_restraints 0
_refine_ls_restrained_S_all 1.052
_refine_ls_R_factor_all 0.0673
_refine_ls_R_factor_gt 0.0464
_refine_ls_shift/su_max 0.001
_refine_ls_shift/su_mean 0.000
_refine_ls_structure_factor_coef Fsqd
_refine_ls_weighting_details 'calc w=1/[\s^2^(Fo^2^)+(0.0584P)^2^+1.6937P] where P=(Fo^2^+2Fc^2^)/3'
_refine_ls_weighting_scheme calc
_refine_ls_wR_factor_gt 0.1072
_refine_ls_wR_factor_ref 0.1167
_reflns_number_gt 6147
_reflns_number_total 8108
_reflns_threshold_expression >2sigma(I)
_cod_data_source_file c3dt50533b.txt
_cod_data_source_block 4b(CCDC-925607)
_cod_original_cell_volume 3557.32(18)
_cod_database_code 7021610

loop_
_symmetry_equiv_pos_as_xyz
'x, y, z'
'-x+1/2, y+1/2, -z+1/2'
'-x, -y, -z'
'x-1/2, -y-1/2, z-1/2'

loop_
_atom_site_label
_atom_site_type_symbol
_atom_site_fract_x
_atom_site_fract_y
_atom_site_fract_z
_atom_site_U_iso_or_equiv
_atom_site_adp_type
_atom_site_occupancy
_atom_site_symmetry_multiplicity
_atom_site_calc_flag
_atom_site_refinement_flags
V1 V 0.82204(2) 0.43281(3) 0.383424(19) 0.01544(10) Uani 1 1 d .
V2 V 0.33808(2) 0.00620(3) 0.386760(19) 0.01571(10) Uani 1 1 d .
O1 O 0.86573(10) 0.31657(13) 0.44405(8) 0.0219(4) Uani 1 1 d .
O2 O 0.70836(10) 0.45569(13) 0.37592(9) 0.0212(3) Uani 1 1 d .
O3 O 0.87866(10) 0.46521(12) 0.30498(8) 0.0187(3) Uani 1 1 d .
O4 O 0.22544(10) -0.02289(13) 0.38557(9) 0.0226(4) Uani 1 1 d .
O5 O 0.38784(10) 0.12657(13) 0.43868(8) 0.0202(3) Uani 1 1 d .
O6 O 0.37716(10) -0.03948(13) 0.30155(9) 0.0228(4) Uani 1 1 d .
N1 N 0.78035(11) 0.28222(14) 0.31256(9) 0.0146(4) Uani 1 1 d .
N2 N 0.85121(12) 0.54453(15) 0.43674(10) 0.0192(4) Uani 1 1 d .
N3 N 0.87051(12) 0.62888(16) 0.48040(11) 0.0226(4) Uani 1 1 d .
N4 N 0.28781(11) 0.15195(14) 0.31483(9) 0.0145(4) Uani 1 1 d .
N5 N 0.37145(12) -0.09997(16) 0.44278(10) 0.0192(4) Uani 1 1 d .
N6 N 0.39501(12) -0.17494(15) 0.49272(10) 0.0188(4) Uani 1 1 d .
C1 C 0.80629(13) 0.18269(18) 0.35664(12) 0.0155(4) Uani 1 1 d .
C2 C 0.85068(14) 0.20762(18) 0.42335(12) 0.0178(4) Uani 1 1 d .
C3 C 0.87882(16) 0.11917(19) 0.46886(12) 0.0240(5) Uani 1 1 d .
H3 H 0.9100 0.1350 0.5139 0.029 Uiso 1 1 calc R
C4 C 0.86164(16) 0.00800(19) 0.44875(13) 0.0260(5) Uani 1 1 d .
H4 H 0.8807 -0.0519 0.4803 0.031 Uiso 1 1 calc R
C5 C 0.81679(16) -0.01606(19) 0.38292(13) 0.0250(5) Uani 1 1 d .
H5 H 0.8051 -0.0923 0.3693 0.030 Uiso 1 1 calc R
C6 C 0.78900(14) 0.07109(19) 0.33695(13) 0.0212(5) Uani 1 1 d .
H6 H 0.7581 0.0546 0.2919 0.025 Uiso 1 1 calc R
C7 C 0.68995(13) 0.29627(18) 0.29687(12) 0.0172(4) Uani 1 1 d .
C8 C 0.65741(14) 0.38862(18) 0.33133(12) 0.0185(5) Uani 1 1 d .
C9 C 0.57245(15) 0.4107(2) 0.32053(13) 0.0237(5) Uani 1 1 d .
H9 H 0.5500 0.4736 0.3434 0.028 Uiso 1 1 calc R
C10 C 0.52094(15) 0.3399(2) 0.27610(14) 0.0262(5) Uani 1 1 d .
H10 H 0.4630 0.3546 0.2688 0.031 Uiso 1 1 calc R
C11 C 0.55290(15) 0.2482(2) 0.24228(13) 0.0256(5) Uani 1 1 d .
H11 H 0.5170 0.2001 0.2122 0.031 Uiso 1 1 calc R
C12 C 0.63786(15) 0.22669(19) 0.25246(13) 0.0214(5) Uani 1 1 d .
H12 H 0.6601 0.1643 0.2290 0.026 Uiso 1 1 calc R
C13 C 0.82512(13) 0.29474(18) 0.24876(11) 0.0156(4) Uani 1 1 d .
C14 C 0.87341(13) 0.39286(18) 0.24798(11) 0.0157(4) Uani 1 1 d .
C15 C 0.91691(14) 0.41534(19) 0.18929(12) 0.0202(5) Uani 1 1 d .
H15 H 0.9494 0.4821 0.1884 0.024 Uiso 1 1 calc R
C16 C 0.91248(15) 0.3397(2) 0.13230(12) 0.0238(5) Uani 1 1 d .
H16 H 0.9416 0.3551 0.0920 0.029 Uiso 1 1 calc R
C17 C 0.86553(16) 0.2409(2) 0.13375(13) 0.0249(5) Uani 1 1 d .
H17 H 0.8633 0.1889 0.0948 0.030 Uiso 1 1 calc R
C18 C 0.82218(15) 0.21877(19) 0.19210(12) 0.0211(5) Uani 1 1 d .
H18 H 0.7904 0.1514 0.1932 0.025 Uiso 1 1 calc R
C19 C 0.80598(17) 0.6798(2) 0.51782(15) 0.0346(6) Uani 1 1 d .
H19A H 0.7826 0.6225 0.5477 0.042 Uiso 1 1 calc R
H19B H 0.7621 0.7096 0.4825 0.042 Uiso 1 1 calc R
H19C H 0.8297 0.7415 0.5485 0.042 Uiso 1 1 calc R
C20 C 0.9416(2) 0.6978(3) 0.4702(2) 0.0622(11) Uani 1 1 d .
H20A H 0.9337 0.7327 0.4223 0.075 Uiso 1 1 calc R
H20B H 0.9915 0.6504 0.4742 0.075 Uiso 1 1 calc R
H20C H 0.9480 0.7570 0.5071 0.075 Uiso 1 1 calc R
C21 C 0.19714(13) 0.14016(18) 0.31079(11) 0.0166(4) Uani 1 1 d .
C22 C 0.16988(14) 0.04834(18) 0.34928(12) 0.0188(5) Uani 1 1 d .
C23 C 0.08492(14) 0.0301(2) 0.34992(13) 0.0235(5) Uani 1 1 d .
H23 H 0.0660 -0.0317 0.3761 0.028 Uiso 1 1 calc R
C24 C 0.02843(14) 0.1019(2) 0.31247(13) 0.0243(5) Uani 1 1 d .
H24 H -0.0293 0.0899 0.3136 0.029 Uiso 1 1 calc R
C25 C 0.05560(15) 0.1915(2) 0.27319(14) 0.0251(5) Uani 1 1 d .
H25 H 0.0165 0.2401 0.2469 0.030 Uiso 1 1 calc R
C26 C 0.14011(14) 0.21025(19) 0.27234(13) 0.0205(5) Uani 1 1 d .
H26 H 0.1587 0.2714 0.2453 0.025 Uiso 1 1 calc R
C27 C 0.32233(13) 0.25447(18) 0.35134(12) 0.0158(4) Uani 1 1 d .
C28 C 0.37573(13) 0.23402(18) 0.41418(12) 0.0164(4) Uani 1 1 d .
C29 C 0.41612(14) 0.32392(19) 0.45134(12) 0.0199(5) Uani 1 1 d .
H29 H 0.4536 0.3103 0.4933 0.024 Uiso 1 1 calc R
C30 C 0.40128(14) 0.43376(19) 0.42656(13) 0.0221(5) Uani 1 1 d .
H30 H 0.4288 0.4953 0.4517 0.027 Uiso 1 1 calc R
C31 C 0.34646(15) 0.45413(19) 0.36519(13) 0.0235(5) Uani 1 1 d .
H31 H 0.3360 0.5295 0.3490 0.028 Uiso 1 1 calc R
C32 C 0.30704(14) 0.36460(19) 0.32760(12) 0.0203(5) Uani 1 1 d .
H32 H 0.2696 0.3786 0.2856 0.024 Uiso 1 1 calc R
C33 C 0.32131(13) 0.13086(18) 0.24564(11) 0.0157(4) Uani 1 1 d .
C34 C 0.36634(13) 0.03002(18) 0.24304(12) 0.0180(4) Uani 1 1 d .
C35 C 0.39945(14) 0.00064(19) 0.17972(13) 0.0225(5) Uani 1 1 d .
H35 H 0.4303 -0.0673 0.1775 0.027 Uiso 1 1 calc R
C36 C 0.38710(15) 0.0709(2) 0.12037(12) 0.0240(5) Uani 1 1 d .
H36 H 0.4085 0.0500 0.0769 0.029 Uiso 1 1 calc R
C37 C 0.34369(15) 0.1720(2) 0.12349(12) 0.0247(5) Uani 1 1 d .
H37 H 0.3366 0.2205 0.0827 0.030 Uiso 1 1 calc R
C38 C 0.31077(14) 0.2018(2) 0.18651(12) 0.0215(5) Uani 1 1 d .
H38 H 0.2811 0.2707 0.1889 0.026 Uiso 1 1 calc R
C39 C 0.41257(15) -0.1280(2) 0.56550(12) 0.0237(5) Uani 1 1 d .
H39A H 0.3625 -0.0916 0.5795 0.028 Uiso 1 1 calc R
H39B H 0.4572 -0.0720 0.5661 0.028 Uiso 1 1 calc R
H39C H 0.4297 -0.1890 0.5995 0.028 Uiso 1 1 calc R
C40 C 0.34953(17) -0.28263(19) 0.48739(14) 0.0281(6) Uani 1 1 d .
H40A H 0.3562 -0.3188 0.4411 0.034 Uiso 1 1 calc R
H40B H 0.2905 -0.2684 0.4905 0.034 Uiso 1 1 calc R
H40C H 0.3715 -0.3325 0.5269 0.034 Uiso 1 1 calc R

loop_
_atom_site_aniso_label
_atom_site_aniso_U_11
_atom_site_aniso_U_22
_atom_site_aniso_U_33
_atom_site_aniso_U_23
_atom_site_aniso_U_13
_atom_site_aniso_U_12
V1 0.0183(2) 0.01315(18) 0.01473(19) -0.00062(15) 0.00148(14) -0.00060(13)
V2 0.01576(19) 0.01571(19) 0.01536(19) 0.00096(15) 0.00041(14) 0.00141(14)
O1 0.0321(10) 0.0149(7) 0.0170(8) -0.0014(7) -0.0040(7) -0.0016(6)
O2 0.0207(9) 0.0168(8) 0.0263(9) -0.0038(7) 0.0032(7) 0.0018(6)
O3 0.0232(8) 0.0165(7) 0.0166(8) -0.0012(6) 0.0031(6) -0.0050(6)
O4 0.0173(8) 0.0242(8) 0.0258(9) 0.0076(7) 0.0002(7) -0.0017(6)
O5 0.0215(8) 0.0185(8) 0.0192(8) 0.0020(7) -0.0035(6) 0.0009(6)
O6 0.0294(9) 0.0183(8) 0.0216(8) 0.0009(7) 0.0065(7) 0.0075(7)
N1 0.0152(9) 0.0141(9) 0.0142(8) 0.0013(7) 0.0009(7) 0.0004(7)
N2 0.0235(10) 0.0179(9) 0.0163(9) -0.0002(8) 0.0029(8) -0.0013(7)
N3 0.0230(11) 0.0203(10) 0.0251(10) -0.0108(9) 0.0046(8) -0.0043(8)
N4 0.0141(9) 0.0146(9) 0.0149(9) -0.0020(7) 0.0014(7) 0.0007(7)
N5 0.0185(10) 0.0187(9) 0.0201(9) 0.0015(8) 0.0002(8) 0.0017(7)
N6 0.0217(10) 0.0163(9) 0.0176(9) 0.0013(8) -0.0008(8) 0.0036(7)
C1 0.0130(10) 0.0153(10) 0.0182(10) 0.0012(9) 0.0024(8) 0.0015(8)
C2 0.0219(12) 0.0142(10) 0.0177(11) -0.0004(9) 0.0037(9) 0.0006(8)
C3 0.0317(14) 0.0216(12) 0.0175(11) 0.0006(10) -0.0023(10) 0.0013(10)
C4 0.0360(14) 0.0167(11) 0.0248(12) 0.0052(10) 0.0007(10) 0.0032(10)
C5 0.0335(14) 0.0133(11) 0.0275(13) 0.0006(10) 0.0002(10) -0.0034(9)
C6 0.0214(12) 0.0200(11) 0.0212(11) -0.0007(10) -0.0019(9) -0.0022(9)
C7 0.0143(11) 0.0178(10) 0.0188(11) 0.0038(9) -0.0008(8) -0.0006(8)
C8 0.0188(11) 0.0155(10) 0.0215(11) 0.0052(9) 0.0031(9) -0.0008(8)
C9 0.0210(12) 0.0215(11) 0.0293(13) 0.0064(10) 0.0057(10) 0.0046(9)
C10 0.0150(12) 0.0287(12) 0.0345(13) 0.0113(11) 0.0005(10) 0.0017(9)
C11 0.0197(12) 0.0278(12) 0.0275(13) 0.0042(11) -0.0053(10) -0.0047(9)
C12 0.0226(12) 0.0182(11) 0.0228(12) 0.0009(10) -0.0007(9) -0.0007(9)
C13 0.0154(11) 0.0173(10) 0.0136(10) 0.0017(9) 0.0001(8) 0.0009(8)
C14 0.0168(11) 0.0156(10) 0.0139(10) 0.0011(9) -0.0024(8) 0.0022(8)
C15 0.0215(12) 0.0183(11) 0.0209(11) 0.0065(10) 0.0031(9) 0.0009(9)
C16 0.0285(13) 0.0260(12) 0.0178(11) 0.0050(10) 0.0069(10) 0.0048(10)
C17 0.0332(14) 0.0229(12) 0.0190(11) -0.0024(10) 0.0048(10) 0.0027(10)
C18 0.0242(12) 0.0164(11) 0.0221(12) -0.0011(10) 0.0005(9) -0.0008(9)
C19 0.0339(15) 0.0344(14) 0.0382(15) -0.0141(13) 0.0158(12) -0.0004(11)
C20 0.0300(17) 0.0421(17) 0.119(3) -0.039(2) 0.0285(19) -0.0138(14)
C21 0.0149(11) 0.0187(11) 0.0161(10) -0.0039(9) 0.0011(8) -0.0001(8)
C22 0.0185(11) 0.0195(11) 0.0176(11) -0.0005(9) -0.0006(9) 0.0027(8)
C23 0.0198(12) 0.0276(12) 0.0231(12) 0.0019(10) 0.0024(9) -0.0047(9)
C24 0.0144(11) 0.0295(12) 0.0286(12) -0.0067(11) 0.0008(9) -0.0009(9)
C25 0.0179(12) 0.0247(12) 0.0314(13) -0.0037(11) -0.0037(10) 0.0048(9)
C26 0.0193(12) 0.0173(11) 0.0241(12) 0.0016(10) -0.0018(9) 0.0008(8)
C27 0.0128(10) 0.0172(10) 0.0177(11) -0.0018(9) 0.0026(8) 0.0015(8)
C28 0.0165(11) 0.0176(10) 0.0154(10) -0.0005(9) 0.0033(8) 0.0027(8)
C29 0.0167(11) 0.0243(12) 0.0181(11) -0.0012(10) -0.0006(9) 0.0005(9)
C30 0.0207(12) 0.0184(11) 0.0271(12) -0.0079(10) 0.0025(9) -0.0009(9)
C31 0.0240(12) 0.0160(11) 0.0300(13) -0.0004(10) 0.0011(10) 0.0019(9)
C32 0.0191(12) 0.0209(11) 0.0210(11) 0.0018(10) 0.0018(9) 0.0016(9)
C33 0.0155(11) 0.0189(11) 0.0128(10) -0.0018(9) 0.0017(8) -0.0023(8)
C34 0.0172(11) 0.0182(11) 0.0184(11) -0.0017(9) 0.0016(8) -0.0028(8)
C35 0.0223(12) 0.0215(11) 0.0249(12) -0.0071(10) 0.0081(9) -0.0033(9)
C36 0.0248(12) 0.0318(13) 0.0168(11) -0.0081(10) 0.0078(9) -0.0118(10)
C37 0.0263(13) 0.0317(13) 0.0159(11) 0.0034(10) 0.0008(9) -0.0070(10)
C38 0.0223(12) 0.0207(11) 0.0208(11) 0.0008(10) -0.0004(9) -0.0002(9)
C39 0.0268(13) 0.0257(12) 0.0184(11) -0.0018(10) 0.0021(9) 0.0023(10)
C40 0.0365(15) 0.0188(12) 0.0279(13) 0.0004(11) -0.0011(11) -0.0035(10)

loop_
_atom_type_symbol
_atom_type_description
_atom_type_scat_dispersion_real
_atom_type_scat_dispersion_imag
_atom_type_scat_source
C C 0.0033 0.0016 'International Tables Vol C Tables 4.2.6.8 and 6.1.1.4'
H H 0.0000 0.0000 'International Tables Vol C Tables 4.2.6.8 and 6.1.1.4'
O O 0.0106 0.0060 'International Tables Vol C Tables 4.2.6.8 and 6.1.1.4'
N N 0.0061 0.0033 'International Tables Vol C Tables 4.2.6.8 and 6.1.1.4'
V V 0.3005 0.5294 'International Tables Vol C Tables 4.2.6.8 and 6.1.1.4'

loop_
_geom_angle_atom_site_label_1
_geom_angle_atom_site_label_2
_geom_angle_atom_site_label_3
_geom_angle
N2 V1 O2 98.09(8)
N2 V1 O3 99.95(8)
O2 V1 O3 119.17(7)
N2 V1 O1 99.00(8)
O2 V1 O1 117.35(7)
O3 V1 O1 116.25(7)
N2 V1 N1 178.88(8)
O2 V1 N1 80.92(7)
O3 V1 N1 81.02(6)
O1 V1 N1 81.03(7)
N5 V2 O5 99.04(8)
N5 V2 O4 96.69(8)
O5 V2 O4 121.21(7)
N5 V2 O6 101.42(8)
O5 V2 O6 120.00(7)
O4 V2 O6 111.48(8)
N5 V2 N4 177.02(8)
O5 V2 N4 80.40(7)
O4 V2 N4 81.18(7)
O6 V2 N4 81.35(6)
C2 O1 V1 118.77(14)
C8 O2 V1 119.48(13)
C14 O3 V1 119.65(13)
C22 O4 V2 119.22(14)
C28 O5 V2 120.29(14)
C34 O6 V2 119.04(13)
C1 N1 C13 113.42(16)
C1 N1 C7 114.69(16)
C13 N1 C7 113.55(16)
C1 N1 V1 104.69(12)
C13 N1 V1 104.49(12)
C7 N1 V1 104.57(12)
N3 N2 V1 176.60(17)
N2 N3 C20 119.3(2)
N2 N3 C19 118.8(2)
C20 N3 C19 117.4(2)
C27 N4 C21 115.37(16)
C27 N4 C33 112.70(16)
C21 N4 C33 113.78(16)
C27 N4 V2 104.97(12)
C21 N4 V2 104.36(12)
C33 N4 V2 104.17(12)
N6 N5 V2 173.11(16)
N5 N6 C39 114.43(18)
N5 N6 C40 115.70(19)
C39 N6 C40 115.76(19)
C6 C1 C2 120.3(2)
C6 C1 N1 125.1(2)
C2 C1 N1 114.58(18)
O1 C2 C3 120.2(2)
O1 C2 C1 120.74(19)
C3 C2 C1 119.1(2)
C4 C3 C2 120.3(2)
C4 C3 H3 119.8
C2 C3 H3 119.8
C5 C4 C3 120.3(2)
C5 C4 H4 119.9
C3 C4 H4 119.9
C6 C5 C4 119.9(2)
C6 C5 H5 120.0
C4 C5 H5 120.0
C5 C6 C1 120.1(2)
C5 C6 H6 120.0
C1 C6 H6 120.0
C12 C7 C8 120.1(2)
C12 C7 N1 125.36(19)
C8 C7 N1 114.54(19)
O2 C8 C9 120.1(2)
O2 C8 C7 120.07(19)
C9 C8 C7 119.8(2)
C10 C9 C8 119.5(2)
C10 C9 H9 120.3
C8 C9 H9 120.3
C11 C10 C9 120.9(2)
C11 C10 H10 119.6
C9 C10 H10 119.6
C10 C11 C12 119.8(2)
C10 C11 H11 120.1
C12 C11 H11 120.1
C7 C12 C11 120.0(2)
C7 C12 H12 120.0
C11 C12 H12 120.0
C18 C13 C14 120.0(2)
C18 C13 N1 125.14(19)
C14 C13 N1 114.82(18)
O3 C14 C15 120.13(19)
O3 C14 C13 119.90(19)
C15 C14 C13 120.0(2)
C16 C15 C14 119.5(2)
C16 C15 H15 120.2
C14 C15 H15 120.2
C15 C16 C17 120.4(2)
C15 C16 H16 119.8
C17 C16 H16 119.8
C18 C17 C16 120.0(2)
C18 C17 H17 120.0
C16 C17 H17 120.0
C13 C18 C17 120.0(2)
C13 C18 H18 120.0
C17 C18 H18 120.0
N3 C19 H19A 109.5
N3 C19 H19B 109.5
H19A C19 H19B 109.5
N3 C19 H19C 109.5
H19A C19 H19C 109.5
H19B C19 H19C 109.5
N3 C20 H20A 109.5
N3 C20 H20B 109.5
H20A C20 H20B 109.5
N3 C20 H20C 109.5
H20A C20 H20C 109.5
H20B C20 H20C 109.5
C26 C21 C22 120.0(2)
C26 C21 N4 125.25(19)
C22 C21 N4 114.77(19)
O4 C22 C23 120.0(2)
O4 C22 C21 120.4(2)
C23 C22 C21 119.5(2)
C24 C23 C22 120.0(2)
C24 C23 H23 120.0
C22 C23 H23 120.0
C23 C24 C25 120.3(2)
C23 C24 H24 119.8
C25 C24 H24 119.8
C24 C25 C26 120.0(2)
C24 C25 H25 120.0
C26 C25 H25 120.0
C21 C26 C25 120.1(2)
C21 C26 H26 119.9
C25 C26 H26 119.9
C32 C27 C28 120.1(2)
C32 C27 N4 125.5(2)
C28 C27 N4 114.44(18)
O5 C28 C29 120.3(2)
O5 C28 C27 119.80(19)
C29 C28 C27 119.9(2)
C30 C29 C28 119.6(2)
C30 C29 H29 120.2
C28 C29 H29 120.2
C31 C30 C29 120.4(2)
C31 C30 H30 119.8
C29 C30 H30 119.8
C32 C31 C30 120.1(2)
C32 C31 H31 120.0
C30 C31 H31 120.0
C31 C32 C27 119.9(2)
C31 C32 H32 120.0
C27 C32 H32 120.0
C38 C33 C34 120.4(2)
C38 C33 N4 124.84(19)
C34 C33 N4 114.72(18)
O6 C34 C35 120.1(2)
O6 C34 C33 120.39(19)
C35 C34 C33 119.5(2)
C36 C35 C34 119.6(2)
C36 C35 H35 120.2
C34 C35 H35 120.2
C35 C36 C37 120.8(2)
C35 C36 H36 119.6
C37 C36 H36 119.6
C38 C37 C36 119.8(2)
C38 C37 H37 120.1
C36 C37 H37 120.1
C33 C38 C37 119.8(2)
C33 C38 H38 120.1
C37 C38 H38 120.1
N6 C39 H39A 109.5
N6 C39 H39B 109.5
H39A C39 H39B 109.5
N6 C39 H39C 109.5
H39A C39 H39C 109.5
H39B C39 H39C 109.5
N6 C40 H40A 109.5
N6 C40 H40B 109.5
H40A C40 H40B 109.5
N6 C40 H40C 109.5
H40A C40 H40C 109.5
H40B C40 H40C 109.5

loop_
_geom_bond_atom_site_label_1
_geom_bond_atom_site_label_2
_geom_bond_distance
V1 N2 1.6891(19)
V1 O2 1.8536(16)
V1 O3 1.8538(15)
V1 O1 1.8685(16)
V1 N1 2.2751(18)
V2 N5 1.6837(19)
V2 O5 1.8548(16)
V2 O4 1.8572(16)
V2 O6 1.8574(16)
V2 N4 2.2782(18)
O1 C2 1.359(3)
O2 C8 1.360(3)
O3 C14 1.360(3)
O4 C22 1.358(3)
O5 C28 1.357(3)
O6 C34 1.362(3)
N1 C1 1.470(3)
N1 C13 1.470(3)
N1 C7 1.472(3)
N2 N3 1.304(3)
N3 C20 1.443(3)
N3 C19 1.453(3)
N4 C27 1.470(3)
N4 C21 1.471(3)
N4 C33 1.477(3)
N5 N6 1.312(3)
N6 C39 1.465(3)
N6 C40 1.469(3)
C1 C6 1.390(3)
C1 C2 1.398(3)
C2 C3 1.391(3)
C3 C4 1.387(3)
C3 H3 0.9500
C4 C5 1.385(3)
C4 H4 0.9500
C5 C6 1.383(3)
C5 H5 0.9500
C6 H6 0.9500
C7 C12 1.386(3)
C7 C8 1.400(3)
C8 C9 1.395(3)
C9 C10 1.389(3)
C9 H9 0.9500
C10 C11 1.384(4)
C10 H10 0.9500
C11 C12 1.393(3)
C11 H11 0.9500
C12 H12 0.9500
C13 C18 1.384(3)
C13 C14 1.401(3)
C14 C15 1.394(3)
C15 C16 1.385(3)
C15 H15 0.9500
C16 C17 1.396(3)
C16 H16 0.9500
C17 C18 1.386(3)
C17 H17 0.9500
C18 H18 0.9500
C19 H19A 0.9800
C19 H19B 0.9800
C19 H19C 0.9800
C20 H20A 0.9800
C20 H20B 0.9800
C20 H20C 0.9800
C21 C26 1.381(3)
C21 C22 1.401(3)
C22 C23 1.396(3)
C23 C24 1.380(3)
C23 H23 0.9500
C24 C25 1.389(3)
C24 H24 0.9500
C25 C26 1.391(3)
C25 H25 0.9500
C26 H26 0.9500
C27 C32 1.389(3)
C27 C28 1.398(3)
C28 C29 1.392(3)
C29 C30 1.391(3)
C29 H29 0.9500
C30 C31 1.390(3)
C30 H30 0.9500
C31 C32 1.386(3)
C31 H31 0.9500
C32 H32 0.9500
C33 C38 1.381(3)
C33 C34 1.402(3)
C34 C35 1.396(3)
C35 C36 1.381(3)
C35 H35 0.9500
C36 C37 1.392(4)
C36 H36 0.9500
C37 C38 1.391(3)
C37 H37 0.9500
C38 H38 0.9500
C39 H39A 0.9800
C39 H39B 0.9800
C39 H39C 0.9800
C40 H40A 0.9800
C40 H40B 0.9800
C40 H40C 0.9800

loop_
_geom_torsion_atom_site_label_1
_geom_torsion_atom_site_label_2
_geom_torsion_atom_site_label_3
_geom_torsion_atom_site_label_4
_geom_torsion
N2 V1 O1 C2 175.33(16)
O2 V1 O1 C2 71.30(17)
O3 V1 O1 C2 -78.82(17)
N1 V1 O1 C2 -3.54(15)
N2 V1 O2 C8 174.47(15)
O3 V1 O2 C8 68.26(16)
O1 V1 O2 C8 -80.96(16)
N1 V1 O2 C8 -6.06(15)
N2 V1 O3 C14 178.76(16)
O2 V1 O3 C14 -76.07(16)
O1 V1 O3 C14 73.48(16)
N1 V1 O3 C14 -1.81(15)
N5 V2 O4 C22 175.84(16)
O5 V2 O4 C22 71.00(17)
O6 V2 O4 C22 -79.07(17)
N4 V2 O4 C22 -2.06(15)
N5 V2 O5 C28 -178.10(15)
O4 V2 O5 C28 -74.54(17)
O6 V2 O5 C28 73.04(17)
N4 V2 O5 C28 -1.06(15)
N5 V2 O6 C34 -176.06(16)
O5 V2 O6 C34 -68.50(18)
O4 V2 O6 C34 81.98(17)
N4 V2 O6 C34 5.08(16)
O2 V1 N1 C1 -116.01(13)
O3 V1 N1 C1 122.32(13)
O1 V1 N1 C1 3.75(12)
O2 V1 N1 C13 124.51(13)
O3 V1 N1 C13 2.84(12)
O1 V1 N1 C13 -115.73(13)
O2 V1 N1 C7 4.94(12)
O3 V1 N1 C7 -116.73(13)
O1 V1 N1 C7 124.70(13)
O5 V2 N4 C27 -0.86(12)
O4 V2 N4 C27 123.06(13)
O6 V2 N4 C27 -123.45(13)
O5 V2 N4 C21 -122.61(13)
O4 V2 N4 C21 1.32(12)
O6 V2 N4 C21 114.80(13)
O5 V2 N4 C33 117.79(13)
O4 V2 N4 C33 -118.29(13)
O6 V2 N4 C33 -4.81(12)
C13 N1 C1 C6 -71.0(3)
C7 N1 C1 C6 61.7(3)
V1 N1 C1 C6 175.67(18)
C13 N1 C1 C2 109.8(2)
C7 N1 C1 C2 -117.5(2)
V1 N1 C1 C2 -3.5(2)
V1 O1 C2 C3 -176.81(17)
V1 O1 C2 C1 2.6(3)
C6 C1 C2 O1 -177.98(19)
N1 C1 C2 O1 1.2(3)
C6 C1 C2 C3 1.4(3)
N1 C1 C2 C3 -179.34(19)
O1 C2 C3 C4 178.2(2)
C1 C2 C3 C4 -1.2(3)
C2 C3 C4 C5 0.5(4)
C3 C4 C5 C6 0.0(4)
C4 C5 C6 C1 0.2(4)
C2 C1 C6 C5 -1.0(3)
N1 C1 C6 C5 179.9(2)
C1 N1 C7 C12 -69.0(3)
C13 N1 C7 C12 63.6(3)
V1 N1 C7 C12 176.92(18)
C1 N1 C7 C8 110.7(2)
C13 N1 C7 C8 -116.6(2)
V1 N1 C7 C8 -3.3(2)
V1 O2 C8 C9 -174.70(16)
V1 O2 C8 C7 6.2(3)
C12 C7 C8 O2 178.82(19)
N1 C7 C8 O2 -0.9(3)
C12 C7 C8 C9 -0.3(3)
N1 C7 C8 C9 179.92(19)
O2 C8 C9 C10 -178.6(2)
C7 C8 C9 C10 0.6(3)
C8 C9 C10 C11 -0.2(3)
C9 C10 C11 C12 -0.4(4)
C8 C7 C12 C11 -0.3(3)
N1 C7 C12 C11 179.4(2)
C10 C11 C12 C7 0.6(3)
C1 N1 C13 C18 63.3(3)
C7 N1 C13 C18 -70.0(3)
V1 N1 C13 C18 176.68(18)
C1 N1 C13 C14 -116.9(2)
C7 N1 C13 C14 109.8(2)
V1 N1 C13 C14 -3.5(2)
V1 O3 C14 C15 -178.84(16)
V1 O3 C14 C13 0.2(3)
C18 C13 C14 O3 -177.5(2)
N1 C13 C14 O3 2.6(3)
C18 C13 C14 C15 1.6(3)
N1 C13 C14 C15 -178.29(19)
O3 C14 C15 C16 178.6(2)
C13 C14 C15 C16 -0.5(3)
C14 C15 C16 C17 -0.7(3)
C15 C16 C17 C18 0.8(4)
C14 C13 C18 C17 -1.4(3)
N1 C13 C18 C17 178.4(2)
C16 C17 C18 C13 0.3(4)
C27 N4 C21 C26 65.7(3)
C33 N4 C21 C26 -66.8(3)
V2 N4 C21 C26 -179.66(18)
C27 N4 C21 C22 -115.1(2)
C33 N4 C21 C22 112.4(2)
V2 N4 C21 C22 -0.5(2)
V2 O4 C22 C23 -177.72(16)
V2 O4 C22 C21 2.5(3)
C26 C21 C22 O4 178.1(2)
N4 C21 C22 O4 -1.1(3)
C26 C21 C22 C23 -1.6(3)
N4 C21 C22 C23 179.15(19)
O4 C22 C23 C24 -179.4(2)
C21 C22 C23 C24 0.4(3)
C22 C23 C24 C25 0.9(4)
C23 C24 C25 C26 -0.9(4)
C22 C21 C26 C25 1.6(3)
N4 C21 C26 C25 -179.3(2)
C24 C25 C26 C21 -0.3(3)
C21 N4 C27 C32 -64.4(3)
C33 N4 C27 C32 68.6(3)
V2 N4 C27 C32 -178.68(18)
C21 N4 C27 C28 116.8(2)
C33 N4 C27 C28 -110.2(2)
V2 N4 C27 C28 2.5(2)
V2 O5 C28 C29 -176.99(15)
V2 O5 C28 C27 3.1(3)
C32 C27 C28 O5 177.36(19)
N4 C27 C28 O5 -3.8(3)
C32 C27 C28 C29 -2.5(3)
N4 C27 C28 C29 176.30(18)
O5 C28 C29 C30 -178.3(2)
C27 C28 C29 C30 1.6(3)
C28 C29 C30 C31 0.1(3)
C29 C30 C31 C32 -0.9(4)
C30 C31 C32 C27 0.0(3)
C28 C27 C32 C31 1.7(3)
N4 C27 C32 C31 -177.0(2)
C27 N4 C33 C38 -63.0(3)
C21 N4 C33 C38 70.8(3)
V2 N4 C33 C38 -176.18(18)
C27 N4 C33 C34 117.2(2)
C21 N4 C33 C34 -109.0(2)
V2 N4 C33 C34 4.0(2)
V2 O6 C34 C35 176.21(16)
V2 O6 C34 C33 -4.4(3)
C38 C33 C34 O6 179.6(2)
N4 C33 C34 O6 -0.6(3)
C38 C33 C34 C35 -1.0(3)
N4 C33 C34 C35 178.80(19)
O6 C34 C35 C36 179.1(2)
C33 C34 C35 C36 -0.3(3)
C34 C35 C36 C37 1.5(3)
C35 C36 C37 C38 -1.4(4)
C34 C33 C38 C37 1.2(3)
N4 C33 C38 C37 -178.6(2)
C36 C37 C38 C33 0.0(3)
